data_1506173
loop_
_publ_author_name
'Toumieux, Sylvestre'
'Compain, Philippe'
'Martin, Olivier R.'
'Selkti, Mohamed'

_publ_section_title
;
 New aspects of catalytic intramolecular C-H amination: unexpected
 formation of a seven-membered ring in nitrogen-containing systems.
;
_journal_issue 20
_journal_name_full 'Organic letters'
_journal_page_first 4493
_journal_page_last 4496
_journal_paper_doi 10.1021/ol061649x
_journal_volume 8
_journal_year 2006
_chemical_formula_moiety 'C16 H24 N2 O5 S2'
_chemical_formula_sum 'C16 H24 N2 O5 S2'
_chemical_formula_weight 388.49
_chemical_name_systematic
;
 ?
;
_space_group_IT_number 14
_symmetry_cell_setting monoclinic
_symmetry_space_group_name_Hall '-P 2ybc'
_symmetry_space_group_name_H-M 'P 1 21/c 1'
_atom_sites_solution_hydrogens geom
_atom_sites_solution_primary direct
_atom_sites_solution_secondary difmap
_audit_creation_method SHELXL-97
_cell_angle_alpha 90.00
_cell_angle_beta 95.796(2)
_cell_angle_gamma 90.00
_cell_formula_units_Z 4
_cell_length_a 11.7943(6)
_cell_length_b 7.8523(2)
_cell_length_c 20.6581(10)
_cell_measurement_temperature 293(2)
_cell_volume 1903.42(14)
_computing_structure_refinement 'SHELXL-97 (Sheldrick, 1997)'
_diffrn_ambient_temperature 293(2)
_diffrn_measured_fraction_theta_full 0.977
_diffrn_measured_fraction_theta_max 0.977
_diffrn_measurement_device_type 'KappaCCD (Nonius, 1998)'
_diffrn_measurement_method CCD
_diffrn_radiation_monochromator 'horizonally mounted graphite crystal'
_diffrn_radiation_source 'fine-focus sealed tube'
_diffrn_radiation_type MoK\a
_diffrn_radiation_wavelength 0.71073
_diffrn_reflns_av_R_equivalents 0.0302
_diffrn_reflns_av_sigmaI/netI 0.0512
_diffrn_reflns_limit_h_max 15
_diffrn_reflns_limit_h_min -15
_diffrn_reflns_limit_k_max 8
_diffrn_reflns_limit_k_min -10
_diffrn_reflns_limit_l_max 26
_diffrn_reflns_limit_l_min -26
_diffrn_reflns_number 7251
_diffrn_reflns_theta_full 27.51
_diffrn_reflns_theta_max 27.51
_diffrn_reflns_theta_min 2.50
_exptl_absorpt_coefficient_mu 0.308
_exptl_absorpt_correction_type none
_exptl_crystal_colour colourless
_exptl_crystal_density_diffrn 1.356
_exptl_crystal_density_method 'not measured'
_exptl_crystal_description parallelepiped
_exptl_crystal_F_000 824
_exptl_crystal_size_max 0.250
_exptl_crystal_size_mid 0.225
_exptl_crystal_size_min 0.200
_refine_diff_density_max 0.276
_refine_diff_density_min -0.317
_refine_diff_density_rms 0.048
_refine_ls_extinction_method none
_refine_ls_goodness_of_fit_ref 1.030
_refine_ls_hydrogen_treatment mixed
_refine_ls_matrix_type full
_refine_ls_number_parameters 234
_refine_ls_number_reflns 4289
_refine_ls_number_restraints 2
_refine_ls_restrained_S_all 1.030
_refine_ls_R_factor_all 0.0852
_refine_ls_R_factor_gt 0.0464
_refine_ls_shift/su_max 0.038
_refine_ls_shift/su_mean 0.001
_refine_ls_structure_factor_coef Fsqd
_refine_ls_weighting_details 'calc w=1/[\s^2^(Fo^2^)+(0.0548P)^2^+0.6475P] where P=(Fo^2^+2Fc^2^)/3'
_refine_ls_weighting_scheme calc
_refine_ls_wR_factor_gt 0.1093
_refine_ls_wR_factor_ref 0.1282
_reflns_number_gt 2792
_reflns_number_total 4289
_reflns_threshold_expression >2sigma(I)
_cod_data_source_file ol061649xsi20060705_091817.cif
_cod_data_source_block compose24
_cod_original_cell_volume 1903.41(14)
_cod_original_sg_symbol_H-M 'P 21/c'
_cod_database_code 1506173

loop_
_symmetry_equiv_pos_as_xyz
'x, y, z'
'-x, y+1/2, -z+1/2'
'-x, -y, -z'
'x, -y-1/2, z-1/2'

loop_
_atom_site_label
_atom_site_type_symbol
_atom_site_fract_x
_atom_site_fract_y
_atom_site_fract_z
_atom_site_U_iso_or_equiv
_atom_site_adp_type
_atom_site_occupancy
_atom_site_symmetry_multiplicity
_atom_site_calc_flag
_atom_site_refinement_flags
S1 S 0.57011(5) 0.73569(7) 0.23988(3) 0.03991(17) Uani 1 1 d .
S2 S 0.37209(5) 0.76209(7) -0.04568(3) 0.04339(18) Uani 1 1 d .
N1 N 0.32811(17) 0.7749(2) 0.02620(9) 0.0425(5) Uani 1 1 d .
C2 C 0.3819(2) 0.6679(3) 0.08020(11) 0.0427(6) Uani 1 1 d .
H2 H 0.4346 0.5894 0.0616 0.051 Uiso 1 1 calc R
C3 C 0.2945(2) 0.5610(3) 0.11102(13) 0.0579(7) Uani 1 1 d .
H3A H 0.2697 0.4685 0.0818 0.069 Uiso 1 1 calc R
H3B H 0.3299 0.5114 0.1511 0.069 Uiso 1 1 calc R
C4 C 0.1912(3) 0.6639(4) 0.12582(15) 0.0683(8) Uani 1 1 d .
H4A H 0.1367 0.5902 0.1441 0.082 Uiso 1 1 calc R
H4B H 0.2143 0.7516 0.1575 0.082 Uiso 1 1 calc R
C5 C 0.1368(2) 0.7448(4) 0.06436(15) 0.0643(8) Uani 1 1 d .
H5A H 0.0711 0.8105 0.0745 0.077 Uiso 1 1 calc R
H5B H 0.1098 0.6558 0.0341 0.077 Uiso 1 1 calc R
C6 C 0.2175(2) 0.8610(3) 0.03175(12) 0.0485(6) Uani 1 1 d .
H6 H 0.1827 0.8823 -0.0126 0.058 Uiso 1 1 calc R
C7 C 0.2366(2) 1.0358(3) 0.06508(13) 0.0552(7) Uani 1 1 d .
H7A H 0.2607 1.0190 0.1109 0.066 Uiso 1 1 calc R
H7B H 0.2970 1.0957 0.0460 0.066 Uiso 1 1 calc R
C8 C 0.1311(3) 1.1413(4) 0.05806(17) 0.0729(9) Uani 1 1 d .
H8 H 0.1001 1.1649 0.0158 0.087 Uiso 1 1 calc R
C9 C 0.0786(3) 1.2029(5) 0.1040(2) 0.1092(14) Uani 1 1 d .
H9A H 0.1061 1.1831 0.1472 0.131 Uiso 1 1 calc R
H9B H 0.0130 1.2675 0.0943 0.131 Uiso 1 1 calc R
C10 C 0.4523(2) 0.7823(3) 0.12825(11) 0.0456(6) Uani 1 1 d .
H10A H 0.5019 0.8554 0.1058 0.055 Uiso 1 1 calc R
H10B H 0.4032 0.8530 0.1520 0.055 Uiso 1 1 calc R
O11 O 0.51893(14) 0.66639(18) 0.17218(7) 0.0443(4) Uani 1 1 d .
O12 O 0.63909(15) 0.5969(2) 0.26507(8) 0.0539(5) Uani 1 1 d .
O13 O 0.61932(15) 0.89800(19) 0.23136(8) 0.0513(4) Uani 1 1 d .
N14 N 0.4683(2) 0.7596(3) 0.28377(11) 0.0561(6) Uani 1 1 d D
H14A H 0.433(3) 0.857(3) 0.2835(17) 0.099(9) Uiso 1 1 d D
H14B H 0.435(3) 0.668(3) 0.2993(16) 0.099(9) Uiso 1 1 d D
O15 O 0.48723(14) 0.7016(2) -0.03731(8) 0.0531(4) Uani 1 1 d .
O16 O 0.34752(16) 0.9204(2) -0.07849(9) 0.0613(5) Uani 1 1 d .
C17 C 0.2875(2) 0.6064(3) -0.08884(10) 0.0420(5) Uani 1 1 d .
C18 C 0.2966(2) 0.4367(3) -0.07025(12) 0.0512(6) Uani 1 1 d .
H18 H 0.3463 0.4060 -0.0343 0.061 Uiso 1 1 calc R
C19 C 0.2328(2) 0.3135(3) -0.10436(13) 0.0574(7) Uani 1 1 d .
H19 H 0.2403 0.2004 -0.0912 0.069 Uiso 1 1 calc R
C20 C 0.1582(2) 0.3543(4) -0.15762(14) 0.0607(7) Uani 1 1 d .
C21 C 0.1490(2) 0.5232(4) -0.17546(14) 0.0696(9) Uani 1 1 d .
H21 H 0.0983 0.5530 -0.2111 0.083 Uiso 1 1 calc R
C22 C 0.2123(2) 0.6504(4) -0.14223(12) 0.0568(7) Uani 1 1 d .
H22 H 0.2046 0.7633 -0.1555 0.068 Uiso 1 1 calc R
C23 C 0.0927(3) 0.2175(5) -0.19615(17) 0.0925(12) Uani 1 1 d .
H23A H 0.1438 0.1525 -0.2198 0.139 Uiso 1 1 calc R
H23B H 0.0353 0.2688 -0.2262 0.139 Uiso 1 1 calc R
H23C H 0.0572 0.1437 -0.1671 0.139 Uiso 1 1 calc R

loop_
_atom_site_aniso_label
_atom_site_aniso_U_11
_atom_site_aniso_U_22
_atom_site_aniso_U_33
_atom_site_aniso_U_23
_atom_site_aniso_U_13
_atom_site_aniso_U_12
S1 0.0483(4) 0.0374(3) 0.0333(3) -0.0014(2) 0.0007(2) 0.0000(2)
S2 0.0506(4) 0.0424(3) 0.0368(3) 0.0053(2) 0.0027(3) 0.0044(3)
N1 0.0494(12) 0.0446(10) 0.0326(10) -0.0017(8) -0.0006(9) 0.0099(9)
C2 0.0545(15) 0.0370(12) 0.0348(12) -0.0007(9) -0.0036(11) 0.0032(10)
C3 0.0680(19) 0.0503(14) 0.0532(16) 0.0077(12) -0.0045(14) -0.0111(13)
C4 0.0642(19) 0.0725(19) 0.070(2) 0.0057(15) 0.0153(16) -0.0114(16)
C5 0.0517(17) 0.0679(18) 0.072(2) -0.0057(14) 0.0004(15) -0.0015(14)
C6 0.0469(15) 0.0512(14) 0.0463(14) -0.0040(11) -0.0011(11) 0.0085(11)
C7 0.0555(16) 0.0494(14) 0.0602(17) -0.0055(12) 0.0032(13) 0.0087(12)
C8 0.065(2) 0.0668(18) 0.085(2) -0.0117(16) 0.0015(17) 0.0169(16)
C9 0.083(3) 0.104(3) 0.145(4) -0.038(3) 0.033(3) 0.018(2)
C10 0.0573(16) 0.0393(12) 0.0379(13) 0.0031(9) -0.0058(11) 0.0024(11)
O11 0.0581(11) 0.0381(8) 0.0348(9) -0.0043(6) -0.0054(7) 0.0059(7)
O12 0.0581(11) 0.0485(10) 0.0528(11) 0.0069(8) -0.0056(8) 0.0077(8)
O13 0.0605(11) 0.0413(9) 0.0518(11) -0.0013(7) 0.0045(8) -0.0084(8)
N14 0.0739(17) 0.0445(13) 0.0541(14) 0.0007(10) 0.0276(12) 0.0046(11)
O15 0.0437(10) 0.0636(10) 0.0518(11) 0.0037(8) 0.0038(8) 0.0046(8)
O16 0.0776(13) 0.0476(10) 0.0586(11) 0.0180(8) 0.0055(10) 0.0062(9)
C17 0.0442(14) 0.0541(13) 0.0274(12) -0.0019(10) 0.0021(10) 0.0104(11)
C18 0.0582(16) 0.0530(14) 0.0402(14) 0.0022(11) -0.0053(12) 0.0070(12)
C19 0.0623(18) 0.0525(15) 0.0575(17) -0.0078(12) 0.0068(14) -0.0002(13)
C20 0.0499(17) 0.081(2) 0.0519(17) -0.0203(14) 0.0073(13) 0.0004(14)
C21 0.0554(18) 0.102(2) 0.0469(17) -0.0126(16) -0.0186(13) 0.0179(17)
C22 0.0605(18) 0.0656(17) 0.0424(15) 0.0024(12) -0.0044(13) 0.0195(14)
C23 0.071(2) 0.119(3) 0.086(3) -0.047(2) 0.0025(19) -0.021(2)

loop_
_atom_type_symbol
_atom_type_description
_atom_type_scat_dispersion_real
_atom_type_scat_dispersion_imag
_atom_type_scat_source
C C 0.0033 0.0016 'International Tables Vol C Tables 4.2.6.8 and 6.1.1.4'
H H 0.0000 0.0000 'International Tables Vol C Tables 4.2.6.8 and 6.1.1.4'
N N 0.0061 0.0033 'International Tables Vol C Tables 4.2.6.8 and 6.1.1.4'
O O 0.0106 0.0060 'International Tables Vol C Tables 4.2.6.8 and 6.1.1.4'
S S 0.1246 0.1234 'International Tables Vol C Tables 4.2.6.8 and 6.1.1.4'

loop_
_geom_angle_atom_site_label_1
_geom_angle_atom_site_label_2
_geom_angle_atom_site_label_3
_geom_angle
O13 S1 O12 120.40(11)
O13 S1 O11 109.11(10)
O12 S1 O11 102.40(9)
O13 S1 N14 107.90(11)
O12 S1 N14 108.58(12)
O11 S1 N14 107.81(12)
O16 S2 O15 119.30(11)
O16 S2 N1 108.11(11)
O15 S2 N1 107.25(10)
O16 S2 C17 106.59(11)
O15 S2 C17 108.20(10)
N1 S2 C17 106.78(11)
C6 N1 C2 120.75(19)
C6 N1 S2 117.60(15)
C2 N1 S2 119.94(15)
N1 C2 C3 111.8(2)
N1 C2 C10 108.59(17)
C3 C2 C10 113.7(2)
C4 C3 C2 112.5(2)
C5 C4 C3 109.7(2)
C4 C5 C6 113.2(2)
N1 C6 C5 110.8(2)
N1 C6 C7 110.5(2)
C5 C6 C7 113.9(2)
C8 C7 C6 111.6(2)
C9 C8 C7 126.8(4)
O11 C10 C2 105.16(17)
C10 O11 S1 118.32(13)
C22 C17 C18 119.0(2)
C22 C17 S2 120.88(19)
C18 C17 S2 120.15(18)
C19 C18 C17 120.7(2)
C18 C19 C20 121.2(3)
C19 C20 C21 117.7(3)
C19 C20 C23 120.7(3)
C21 C20 C23 121.6(3)
C20 C21 C22 122.5(3)
C21 C22 C17 118.9(3)

loop_
_geom_bond_atom_site_label_1
_geom_bond_atom_site_label_2
_geom_bond_distance
S1 O13 1.4187(16)
S1 O12 1.4263(16)
S1 O11 1.5639(15)
S1 N14 1.587(2)
S2 O16 1.4313(17)
S2 O15 1.4326(18)
S2 N1 1.6247(19)
S2 C17 1.762(2)
N1 C6 1.484(3)
N1 C2 1.487(3)
C2 C3 1.519(3)
C2 C10 1.522(3)
C3 C4 1.518(4)
C4 C5 1.504(4)
C5 C6 1.524(4)
C6 C7 1.542(3)
C7 C8 1.490(4)
C8 C9 1.279(4)
C10 O11 1.458(3)
C17 C22 1.387(3)
C17 C18 1.388(3)
C18 C19 1.375(4)
C19 C20 1.376(4)
C20 C21 1.378(4)
C20 C23 1.503(4)
C21 C22 1.387(4)
